data_1530106
loop_
_publ_author_name
'Hoskins, B.F.'
'Linden, A.'
'Mulvaney, P.C.'
'O'Donnell, T.A.'

_publ_section_title
;
 The structures of barium hexafluorosilicate and cesium
 hexafluororhenate(V)
;
_journal_name_full 'Inorganica Chimica Acta'
_journal_page_first 217
_journal_page_last 222
_journal_volume 88
_journal_year 1984
_chemical_formula_sum 'Ba F6 Si'
_chemical_name_systematic 'Ba Si F6'
_space_group_IT_number 166
_symmetry_space_group_name_Hall '-R 3 2"'
_symmetry_space_group_name_H-M 'R -3 m :H'
_cell_angle_alpha 90
_cell_angle_beta 90
_cell_angle_gamma 120
_cell_formula_units_Z 3
_cell_length_a 7.189
_cell_length_b 7.189
_cell_length_c 7.015
_cell_volume 313.975
_citation_journal_id_ASTM ICHAA3
_cod_data_source_file Hoskins_ICHAA3_1984_1004.cif
_cod_data_source_block Ba1F6Si1
_cod_original_cell_volume 313.9752
_cod_original_formula_sum 'Ba1 F6 Si1'
_cod_database_code 1530106

loop_
_symmetry_equiv_pos_as_xyz
x,y,z
-y,x-y,z
-x+y,-x,z
y,x,-z
-x,-x+y,-z
x-y,-y,-z
-x,-y,-z
y,-x+y,-z
x-y,x,-z
-y,-x,z
x,x-y,z
-x+y,y,z
x+2/3,y+1/3,z+1/3
-y+2/3,x-y+1/3,z+1/3
-x+y+2/3,-x+1/3,z+1/3
y+2/3,x+1/3,-z+1/3
-x+2/3,-x+y+1/3,-z+1/3
x-y+2/3,-y+1/3,-z+1/3
-x+2/3,-y+1/3,-z+1/3
y+2/3,-x+y+1/3,-z+1/3
x-y+2/3,x+1/3,-z+1/3
-y+2/3,-x+1/3,z+1/3
x+2/3,x-y+1/3,z+1/3
-x+y+2/3,y+1/3,z+1/3
x+1/3,y+2/3,z+2/3
-y+1/3,x-y+2/3,z+2/3
-x+y+1/3,-x+2/3,z+2/3
y+1/3,x+2/3,-z+2/3
-x+1/3,-x+y+2/3,-z+2/3
x-y+1/3,-y+2/3,-z+2/3
-x+1/3,-y+2/3,-z+2/3
y+1/3,-x+y+2/3,-z+2/3
x-y+1/3,x+2/3,-z+2/3
-y+1/3,-x+2/3,z+2/3
x+1/3,x-y+2/3,z+2/3
-x+y+1/3,y+2/3,z+2/3

loop_
_atom_site_label
_atom_site_type_symbol
_atom_site_fract_x
_atom_site_fract_y
_atom_site_fract_z
_atom_site_occupancy
_atom_site_U_iso_or_equiv
F1 F-1 0.1096 -0.1096 0.1419 1 0.0
Si1 Si+4 0 0 0 1 0.0
Ba1 Ba+2 0 0 0.5 1 0.0
